data_4064904
loop_
_publ_author_name
'Redshaw, Carl'
'Clowes, Lucy'
'Hughes, David L.'
'Elsegood, Mark R. J.'
'Yamato, Takehiko'

_publ_section_title
;
 Ethylene Polymerization Catalysis by Vanadium-Based Systems Bearing
 Sulfur-Bridged Calixarenes
;
_journal_issue 21
_journal_name_full Organometallics
_journal_page_first 5620
_journal_paper_doi 10.1021/om200402u
_journal_volume 30
_journal_year 2011
_chemical_formula_moiety 'C40 H46 Cl2 O13 S4 V 1-, C24 H20 P 1+, 3(C H2 Cl2)'
_chemical_formula_sum 'C67 H72 Cl8 O13 P S4 V'
_chemical_formula_weight 1579.00
_chemical_name_systematic
;
 ?
;
_space_group_IT_number 2
_symmetry_cell_setting triclinic
_symmetry_space_group_name_Hall '-P 1'
_symmetry_space_group_name_H-M 'P -1'
_atom_sites_solution_hydrogens geom
_atom_sites_solution_primary direct
_atom_sites_solution_secondary difmap
_audit_creation_method SHELXL-97
_cell_angle_alpha 85.5859(16)
_cell_angle_beta 76.1046(16)
_cell_angle_gamma 74.8501(16)
_cell_formula_units_Z 2
_cell_length_a 13.7043(16)
_cell_length_b 16.4065(19)
_cell_length_c 17.809(2)
_cell_measurement_reflns_used 10707
_cell_measurement_temperature 150(2)
_cell_measurement_theta_max 26.31
_cell_measurement_theta_min 2.28
_cell_volume 3751.5(7)
_computing_cell_refinement 'Bruker SAINT'
_computing_data_collection 'Bruker APEX 2'
_computing_data_reduction 'Bruker SAINT'
_computing_molecular_graphics 'Bruker SHELXTL'
_computing_publication_material 'Bruker SHELXTL and local programs'
_computing_structure_refinement 'SHELXL-97 (Sheldrick, 2008)'
_computing_structure_solution 'SHELXS-97 (Sheldrick, 2008)'
_diffrn_ambient_temperature 150(2)
_diffrn_measured_fraction_theta_full 0.985
_diffrn_measured_fraction_theta_max 0.985
_diffrn_measurement_device_type 'Bruker APEX 2 CCD diffractometer'
_diffrn_measurement_method '\w rotation with narrow frames'
_diffrn_radiation_monochromator graphite
_diffrn_radiation_source 'fine-focus sealed tube'
_diffrn_radiation_type MoK\a
_diffrn_radiation_wavelength 0.71073
_diffrn_reflns_av_R_equivalents 0.0292
_diffrn_reflns_av_sigmaI/netI 0.0455
_diffrn_reflns_limit_h_max 17
_diffrn_reflns_limit_h_min -17
_diffrn_reflns_limit_k_max 20
_diffrn_reflns_limit_k_min -20
_diffrn_reflns_limit_l_max 22
_diffrn_reflns_limit_l_min -22
_diffrn_reflns_number 31727
_diffrn_reflns_theta_full 26.42
_diffrn_reflns_theta_max 26.42
_diffrn_reflns_theta_min 1.58
_diffrn_standards_decay_% 0
_diffrn_standards_number 0
_exptl_absorpt_coefficient_mu 0.608
_exptl_absorpt_correction_T_max 0.909
_exptl_absorpt_correction_T_min 0.620
_exptl_absorpt_correction_type multi-scan
_exptl_absorpt_process_details 'SADABS v2008/1, Sheldrick, G.M., (2008)'
_exptl_crystal_colour black
_exptl_crystal_density_diffrn 1.398
_exptl_crystal_density_method 'not measured'
_exptl_crystal_description tablet
_exptl_crystal_F_000 1632
_exptl_crystal_size_max 0.87
_exptl_crystal_size_mid 0.80
_exptl_crystal_size_min 0.16
_refine_diff_density_max 0.800
_refine_diff_density_min -1.262
_refine_diff_density_rms 0.095
_refine_ls_extinction_method none
_refine_ls_goodness_of_fit_ref 1.018
_refine_ls_hydrogen_treatment constr
_refine_ls_matrix_type full
_refine_ls_number_parameters 1005
_refine_ls_number_reflns 15209
_refine_ls_number_restraints 575
_refine_ls_restrained_S_all 1.034
_refine_ls_R_factor_all 0.1016
_refine_ls_R_factor_gt 0.0677
_refine_ls_shift/su_max 0.001
_refine_ls_shift/su_mean 0.000
_refine_ls_structure_factor_coef Fsqd
_refine_ls_weighting_details 'calc w=1/[\s^2^(Fo^2^)+(0.1180P)^2^+6.0824P] where P=(Fo^2^+2Fc^2^)/3'
_refine_ls_weighting_scheme calc
_refine_ls_wR_factor_gt 0.1861
_refine_ls_wR_factor_ref 0.2188
_reflns_number_gt 10393
_reflns_number_total 15209
_reflns_threshold_expression I>2\s(I)
_cod_data_source_file om200402u_si_002.cif
_cod_data_source_block 3
_cod_original_sg_symbol_H-M P-1
_cod_database_code 4064904

loop_
_symmetry_equiv_pos_as_xyz
'x, y, z'
'-x, -y, -z'

loop_
_atom_site_label
_atom_site_type_symbol
_atom_site_fract_x
_atom_site_fract_y
_atom_site_fract_z
_atom_site_U_iso_or_equiv
_atom_site_adp_type
_atom_site_occupancy
_atom_site_symmetry_multiplicity
_atom_site_calc_flag
_atom_site_refinement_flags
_atom_site_disorder_assembly
_atom_site_disorder_group
V1 V 0.87977(6) 0.33575(4) 0.24199(4) 0.03691(19) Uani 1 1 d . . .
Cl1 Cl 0.82593(10) 0.46183(7) 0.18253(7) 0.0515(3) Uani 1 1 d . . .
Cl2 Cl 0.86995(10) 0.40195(7) 0.35319(6) 0.0467(3) Uani 1 1 d . . .
O13 O 0.9996(2) 0.3217(2) 0.20544(16) 0.0438(7) Uani 1 1 d . . .
O1 O 0.8462(2) 0.27869(18) 0.16686(15) 0.0386(7) Uani 1 1 d . . .
C1 C 0.7864(3) 0.2272(3) 0.1675(2) 0.0354(9) Uani 1 1 d . . .
O2 O 0.8871(2) 0.23222(17) 0.30290(15) 0.0351(6) Uani 1 1 d . . .
C2 C 0.7049(3) 0.2149(3) 0.2295(2) 0.0377(9) Uani 1 1 d . . .
O3 O 1.1601(3) 0.1438(2) 0.24710(18) 0.0509(8) Uani 1 1 d . . .
H3 H 1.1345 0.1785 0.2833 0.076 Uiso 1 1 calc R . .
C3 C 0.6495(4) 0.1552(3) 0.2261(2) 0.0439(10) Uani 1 1 d . . .
H3A H 0.5957 0.1488 0.2693 0.053 Uiso 1 1 calc R . .
O4 O 1.0223(2) 0.05020(19) 0.06786(19) 0.0442(7) Uani 1 1 d . . .
H4 H 1.0702 0.0062 0.0559 0.066 Uiso 1 1 calc R . .
C4 C 0.6696(4) 0.1052(3) 0.1626(3) 0.0470(11) Uani 1 1 d . . .
C5 C 0.7488(3) 0.1185(3) 0.0994(2) 0.0395(9) Uani 1 1 d . . .
H5 H 0.7654 0.0856 0.0543 0.047 Uiso 1 1 calc R . .
C6 C 0.8025(3) 0.1780(3) 0.1018(2) 0.0360(9) Uani 1 1 d . . .
C7 C 0.6088(5) 0.0411(4) 0.1555(3) 0.0630(16) Uani 1 1 d . . .
C8 C 0.5527(5) 0.0704(5) 0.0884(3) 0.078(2) Uani 1 1 d . . .
H8A H 0.5053 0.1264 0.0997 0.117 Uiso 1 1 calc R . .
H8B H 0.5132 0.0302 0.0830 0.117 Uiso 1 1 calc R . .
H8C H 0.6043 0.0732 0.0401 0.117 Uiso 1 1 calc R . .
C9 C 0.6832(6) -0.0455(4) 0.1372(4) 0.086(2) Uani 1 1 d . . .
H9A H 0.7341 -0.0422 0.0887 0.129 Uiso 1 1 calc R . .
H9B H 0.6440 -0.0861 0.1320 0.129 Uiso 1 1 calc R . .
H9C H 0.7193 -0.0640 0.1792 0.129 Uiso 1 1 calc R . .
C10 C 0.5263(6) 0.0356(5) 0.2302(4) 0.095(3) Uani 1 1 d . . .
H10A H 0.5600 0.0195 0.2737 0.142 Uiso 1 1 calc R . .
H10B H 0.4901 -0.0070 0.2243 0.142 Uiso 1 1 calc R . .
H10C H 0.4762 0.0906 0.2400 0.142 Uiso 1 1 calc R . .
S1 S 0.66153(8) 0.27971(7) 0.31159(6) 0.0371(2) Uani 1 1 d . . .
O5 O 0.6997(2) 0.35526(18) 0.29147(16) 0.0404(7) Uani 1 1 d . . .
O6 O 0.5516(2) 0.2909(2) 0.33912(17) 0.0466(7) Uani 1 1 d . . .
C11 C 0.8308(3) 0.2091(2) 0.3679(2) 0.0332(8) Uani 1 1 d . . .
C12 C 0.8768(3) 0.1629(2) 0.4258(2) 0.0357(9) Uani 1 1 d . . .
C13 C 0.8178(4) 0.1306(3) 0.4908(2) 0.0416(10) Uani 1 1 d . . .
H13 H 0.8520 0.0985 0.5280 0.050 Uiso 1 1 calc R . .
C14 C 0.7116(4) 0.1438(3) 0.5029(2) 0.0440(11) Uani 1 1 d . A .
C15 C 0.6642(4) 0.1916(3) 0.4475(2) 0.0413(10) Uani 1 1 d . . .
H15 H 0.5911 0.2025 0.4541 0.050 Uiso 1 1 calc R . .
C16 C 0.7225(3) 0.2237(2) 0.3826(2) 0.0366(9) Uani 1 1 d . . .
C17 C 0.6485(4) 0.1025(3) 0.5716(3) 0.0649(14) Uani 1 1 d DU . .
C18 C 0.5488(8) 0.1692(8) 0.6041(8) 0.050(3) Uani 0.546(16) 1 d PDU A 1
H18A H 0.5110 0.1890 0.5633 0.075 Uiso 0.546(16) 1 calc PR A 1
H18B H 0.5662 0.2168 0.6231 0.075 Uiso 0.546(16) 1 calc PR A 1
H18C H 0.5053 0.1444 0.6468 0.075 Uiso 0.546(16) 1 calc PR A 1
C19 C 0.7044(9) 0.0605(10) 0.6288(7) 0.090(4) Uani 0.546(16) 1 d PDU A 1
H19A H 0.7692 0.0215 0.6030 0.135 Uiso 0.546(16) 1 calc PR A 1
H19B H 0.6616 0.0287 0.6652 0.135 Uiso 0.546(16) 1 calc PR A 1
H19C H 0.7203 0.1025 0.6570 0.135 Uiso 0.546(16) 1 calc PR A 1
C20 C 0.6089(14) 0.0359(9) 0.5347(7) 0.100(5) Uani 0.546(16) 1 d PDU A 1
H20A H 0.5727 0.0638 0.4949 0.150 Uiso 0.546(16) 1 calc PR A 1
H20B H 0.5611 0.0122 0.5751 0.150 Uiso 0.546(16) 1 calc PR A 1
H20C H 0.6683 -0.0096 0.5114 0.150 Uiso 0.546(16) 1 calc PR A 1
C18X C 0.5351(8) 0.1423(12) 0.5954(15) 0.077(5) Uani 0.454(16) 1 d PDU A 2
H18D H 0.5235 0.2039 0.5954 0.116 Uiso 0.454(16) 1 calc PR A 2
H18E H 0.5075 0.1223 0.6475 0.116 Uiso 0.454(16) 1 calc PR A 2
H18F H 0.4998 0.1270 0.5589 0.116 Uiso 0.454(16) 1 calc PR A 2
C19X C 0.6944(11) 0.1121(10) 0.6449(6) 0.070(3) Uani 0.454(16) 1 d PDU A 2
H19D H 0.7700 0.0898 0.6319 0.105 Uiso 0.454(16) 1 calc PR A 2
H19E H 0.6639 0.0804 0.6892 0.105 Uiso 0.454(16) 1 calc PR A 2
H19F H 0.6773 0.1718 0.6581 0.105 Uiso 0.454(16) 1 calc PR A 2
C20X C 0.6834(14) 0.0076(7) 0.5663(9) 0.080(5) Uani 0.454(16) 1 d PDU A 2
H20D H 0.7590 -0.0106 0.5591 0.121 Uiso 0.454(16) 1 calc PR A 2
H20E H 0.6634 -0.0105 0.5222 0.121 Uiso 0.454(16) 1 calc PR A 2
H20F H 0.6504 -0.0178 0.6140 0.121 Uiso 0.454(16) 1 calc PR A 2
S2 S 1.01362(9) 0.13328(6) 0.41048(6) 0.0372(2) Uani 1 1 d . . .
O7 O 1.0568(2) 0.20498(19) 0.38546(16) 0.0427(7) Uani 1 1 d . . .
O8 O 1.0387(3) 0.0867(2) 0.47808(17) 0.0469(7) Uani 1 1 d . . .
C21 C 1.1186(3) 0.0772(3) 0.2632(2) 0.0386(9) Uani 1 1 d . . .
C22 C 1.1434(3) 0.0153(3) 0.2066(2) 0.0400(10) Uani 1 1 d . . .
C23 C 1.0993(3) -0.0530(3) 0.2170(3) 0.0402(10) Uani 1 1 d . . .
H23 H 1.1179 -0.0929 0.1769 0.048 Uiso 1 1 calc R . .
C24 C 1.0281(3) -0.0643(3) 0.2851(3) 0.0400(9) Uani 1 1 d . B .
C25 C 1.0073(3) -0.0060(3) 0.3428(2) 0.0365(9) Uani 1 1 d . . .
H25 H 0.9622 -0.0136 0.3910 0.044 Uiso 1 1 calc R . .
C26 C 1.0500(3) 0.0633(3) 0.3327(2) 0.0348(9) Uani 1 1 d . . .
C27 C 0.9758(4) -0.1376(3) 0.2933(3) 0.0599(13) Uani 1 1 d DU . .
C28 C 0.9256(12) -0.1311(11) 0.2209(5) 0.099(4) Uani 0.609(18) 1 d PDU B 1
H28A H 0.8699 -0.0791 0.2238 0.148 Uiso 0.609(18) 1 calc PR B 1
H28B H 0.8970 -0.1799 0.2209 0.148 Uiso 0.609(18) 1 calc PR B 1
H28C H 0.9789 -0.1302 0.1732 0.148 Uiso 0.609(18) 1 calc PR B 1
C29 C 1.0562(9) -0.2189(5) 0.2849(13) 0.128(6) Uani 0.609(18) 1 d PDU B 1
H29A H 1.1095 -0.2173 0.2374 0.192 Uiso 0.609(18) 1 calc PR B 1
H29B H 1.0240 -0.2651 0.2822 0.192 Uiso 0.609(18) 1 calc PR B 1
H29C H 1.0881 -0.2282 0.3296 0.192 Uiso 0.609(18) 1 calc PR B 1
C30 C 0.8879(9) -0.1318(8) 0.3630(6) 0.047(2) Uani 0.609(18) 1 d PDU B 1
H30A H 0.8452 -0.0735 0.3682 0.071 Uiso 0.609(18) 1 calc PR B 1
H30B H 0.9157 -0.1485 0.4092 0.071 Uiso 0.609(18) 1 calc PR B 1
H30C H 0.8454 -0.1694 0.3571 0.071 Uiso 0.609(18) 1 calc PR B 1
C28X C 0.9749(16) -0.1751(11) 0.2196(8) 0.069(5) Uiso 0.391(18) 1 d PDU B 2
H28D H 0.9408 -0.2216 0.2315 0.103 Uiso 0.391(18) 1 calc PR B 2
H28E H 1.0464 -0.1964 0.1902 0.103 Uiso 0.391(18) 1 calc PR B 2
H28F H 0.9369 -0.1317 0.1889 0.103 Uiso 0.391(18) 1 calc PR B 2
C29X C 1.0436(13) -0.2116(10) 0.3367(10) 0.071(5) Uiso 0.391(18) 1 d PDU B 2
H29D H 1.0507 -0.1900 0.3844 0.106 Uiso 0.391(18) 1 calc PR B 2
H29E H 1.1126 -0.2324 0.3030 0.106 Uiso 0.391(18) 1 calc PR B 2
H29F H 1.0092 -0.2579 0.3495 0.106 Uiso 0.391(18) 1 calc PR B 2
C30X C 0.8700(12) -0.1155(15) 0.3503(11) 0.056(6) Uiso 0.391(18) 1 d PDU B 2
H30D H 0.8776 -0.0953 0.3984 0.083 Uiso 0.391(18) 1 calc PR B 2
H30E H 0.8427 -0.1658 0.3613 0.083 Uiso 0.391(18) 1 calc PR B 2
H30F H 0.8218 -0.0711 0.3276 0.083 Uiso 0.391(18) 1 calc PR B 2
S3 S 1.22759(8) 0.02770(9) 0.11648(6) 0.0484(3) Uani 1 1 d . . .
O9 O 1.3223(2) 0.0407(3) 0.1272(2) 0.0589(9) Uani 1 1 d . . .
O10 O 1.2334(2) -0.0426(2) 0.07016(19) 0.0563(9) Uani 1 1 d . . .
C31 C 1.0636(3) 0.1183(3) 0.0589(2) 0.0414(10) Uani 1 1 d . . .
C32 C 1.0071(3) 0.1951(3) 0.0340(2) 0.0413(10) Uani 1 1 d . . .
C33 C 1.0455(4) 0.2672(3) 0.0228(2) 0.0502(12) Uani 1 1 d . . .
H33 H 1.0042 0.3185 0.0067 0.060 Uiso 1 1 calc R . .
C34 C 1.1424(4) 0.2658(4) 0.0348(3) 0.0551(14) Uani 1 1 d . C .
C35 C 1.1958(4) 0.1911(4) 0.0633(2) 0.0542(14) Uani 1 1 d . . .
H35 H 1.2607 0.1889 0.0747 0.065 Uiso 1 1 calc R . .
C36 C 1.1580(3) 0.1192(3) 0.0757(2) 0.0458(11) Uani 1 1 d . . .
C37 C 1.1894(5) 0.3418(5) 0.0170(3) 0.0836(17) Uani 1 1 d DU . .
C38 C 1.1095(10) 0.4203(7) -0.0007(9) 0.088(3) Uani 0.76(4) 1 d PDU C 1
H38A H 1.1413 0.4682 -0.0115 0.131 Uiso 0.76(4) 1 calc PR C 1
H38B H 1.0504 0.4330 0.0440 0.131 Uiso 0.76(4) 1 calc PR C 1
H38C H 1.0855 0.4102 -0.0459 0.131 Uiso 0.76(4) 1 calc PR C 1
C39 C 1.2218(17) 0.3601(9) 0.0920(8) 0.096(4) Uani 0.76(4) 1 d PDU C 1
H39A H 1.2519 0.4090 0.0825 0.143 Uiso 0.76(4) 1 calc PR C 1
H39B H 1.2733 0.3106 0.1051 0.143 Uiso 0.76(4) 1 calc PR C 1
H39C H 1.1605 0.3720 0.1351 0.143 Uiso 0.76(4) 1 calc PR C 1
C40 C 1.2840(14) 0.3229(12) -0.0502(11) 0.125(4) Uani 0.76(4) 1 d PDU C 1
H40A H 1.3134 0.3721 -0.0610 0.188 Uiso 0.76(4) 1 calc PR C 1
H40B H 1.2634 0.3102 -0.0962 0.188 Uiso 0.76(4) 1 calc PR C 1
H40C H 1.3361 0.2741 -0.0368 0.188 Uiso 0.76(4) 1 calc PR C 1
C38X C 1.112(3) 0.429(2) 0.019(3) 0.095(10) Uani 0.24(4) 1 d PDU C 2
H38D H 1.1499 0.4732 0.0078 0.142 Uiso 0.24(4) 1 calc PR C 2
H38E H 1.0655 0.4380 0.0709 0.142 Uiso 0.24(4) 1 calc PR C 2
H38F H 1.0707 0.4317 -0.0193 0.142 Uiso 0.24(4) 1 calc PR C 2
C39X C 1.271(4) 0.346(3) 0.063(3) 0.108(8) Uani 0.24(4) 1 d PDU C 2
H39D H 1.2960 0.3974 0.0475 0.162 Uiso 0.24(4) 1 calc PR C 2
H39E H 1.3298 0.2965 0.0524 0.162 Uiso 0.24(4) 1 calc PR C 2
H39F H 1.2391 0.3484 0.1187 0.162 Uiso 0.24(4) 1 calc PR C 2
C40X C 1.247(4) 0.329(3) -0.0702(14) 0.099(8) Uani 0.24(4) 1 d PDU C 2
H40D H 1.2811 0.3751 -0.0879 0.148 Uiso 0.24(4) 1 calc PR C 2
H40E H 1.1969 0.3294 -0.1013 0.148 Uiso 0.24(4) 1 calc PR C 2
H40F H 1.2995 0.2750 -0.0761 0.148 Uiso 0.24(4) 1 calc PR C 2
S4 S 0.88585(8) 0.20134(7) 0.01406(6) 0.0387(3) Uani 1 1 d . . .
O11 O 0.8974(2) 0.1374(2) -0.04078(16) 0.0463(8) Uani 1 1 d . . .
O12 O 0.8446(3) 0.2871(2) -0.00637(17) 0.0507(8) Uani 1 1 d . . .
P1 P 0.35696(8) 0.57322(6) 0.22651(6) 0.0332(2) Uani 1 1 d D D .
C41 C 0.2298(3) 0.5684(3) 0.2201(2) 0.0376(8) Uani 1 1 d DU . .
C42 C 0.1671(4) 0.5374(4) 0.2808(3) 0.0714(16) Uani 1 1 d DU D .
H42 H 0.1895 0.5208 0.3274 0.086 Uiso 1 1 calc R . .
C43 C 0.0711(4) 0.5302(5) 0.2744(4) 0.0753(17) Uani 1 1 d DU . .
H43 H 0.0288 0.5079 0.3170 0.090 Uiso 1 1 calc R D .
C44 C 0.0363(4) 0.5537(4) 0.2104(3) 0.0620(12) Uani 1 1 d DU D .
H44 H -0.0348 0.5620 0.2099 0.074 Uiso 0.565(13) 1 calc PR D 1
H44X H -0.0163 0.5321 0.1988 0.074 Uiso 0.435(13) 1 calc PR D 2
C45 C 0.1113(7) 0.5655(7) 0.1432(5) 0.053(2) Uani 0.565(13) 1 d PDU D 1
H45 H 0.0941 0.5697 0.0942 0.063 Uiso 0.565(13) 1 calc PR D 1
C46 C 0.2090(7) 0.5711(7) 0.1472(5) 0.0435(19) Uani 0.565(13) 1 d PDU D 1
H46 H 0.2600 0.5766 0.1017 0.052 Uiso 0.565(13) 1 calc PR D 1
C45X C 0.0794(9) 0.6097(9) 0.1625(7) 0.052(2) Uani 0.435(13) 1 d PDU D 2
H45X H 0.0432 0.6438 0.1273 0.063 Uiso 0.435(13) 1 calc PR D 2
C46X C 0.1770(8) 0.6165(8) 0.1658(6) 0.042(2) Uani 0.435(13) 1 d PDU D 2
H46X H 0.2089 0.6539 0.1311 0.051 Uiso 0.435(13) 1 calc PR D 2
C47 C 0.3858(3) 0.6706(3) 0.1868(2) 0.0369(8) Uani 1 1 d DU . .
C48 C 0.3336(6) 0.7199(4) 0.1382(4) 0.0448(17) Uani 0.592(7) 1 d PDU D 1
H48 H 0.2783 0.7042 0.1243 0.054 Uiso 0.592(7) 1 calc PR D 1
C49 C 0.3599(7) 0.7934(5) 0.1084(5) 0.055(2) Uani 0.592(7) 1 d PDU D 1
H49 H 0.3190 0.8291 0.0769 0.067 Uiso 0.592(7) 1 calc PR D 1
C50 C 0.4388(4) 0.8162(3) 0.1217(3) 0.0582(12) Uani 1 1 d DU . .
H50 H 0.4627 0.8614 0.0934 0.070 Uiso 0.592(7) 1 calc PR D 1
H50X H 0.4611 0.8647 0.0997 0.070 Uiso 0.408(7) 1 calc PR D 2
C51 C 0.4879(7) 0.7710(5) 0.1800(5) 0.0503(17) Uani 0.592(7) 1 d PDU D 1
H51 H 0.5373 0.7916 0.1973 0.060 Uiso 0.592(7) 1 calc PR D 1
C52 C 0.4630(7) 0.6966(5) 0.2112(5) 0.0459(17) Uani 0.592(7) 1 d PDU D 1
H52 H 0.4973 0.6642 0.2481 0.055 Uiso 0.592(7) 1 calc PR D 1
C48X C 0.3994(8) 0.6828(6) 0.1048(5) 0.044(2) Uani 0.408(7) 1 d PDU D 2
H48X H 0.3915 0.6415 0.0737 0.053 Uiso 0.408(7) 1 calc PR D 2
C49X C 0.4245(9) 0.7570(7) 0.0716(6) 0.052(2) Uani 0.408(7) 1 d PDU D 2
H49X H 0.4321 0.7682 0.0176 0.062 Uiso 0.408(7) 1 calc PR D 2
C51X C 0.4220(13) 0.8046(8) 0.1943(7) 0.065(3) Uani 0.408(7) 1 d PDU D 2
H51X H 0.4269 0.8464 0.2263 0.078 Uiso 0.408(7) 1 calc PR D 2
C52X C 0.3968(12) 0.7317(7) 0.2273(6) 0.055(3) Uani 0.408(7) 1 d PDU D 2
H52X H 0.3867 0.7245 0.2818 0.066 Uiso 0.408(7) 1 calc PR D 2
C53 C 0.3615(3) 0.5643(3) 0.3270(2) 0.0373(9) Uani 1 1 d . . .
C54 C 0.2987(4) 0.6280(3) 0.3764(3) 0.0501(11) Uani 1 1 d . D .
H54 H 0.2581 0.6770 0.3563 0.060 Uiso 1 1 calc R . .
C55 C 0.2949(4) 0.6207(3) 0.4550(3) 0.0559(13) Uani 1 1 d . . .
H55 H 0.2530 0.6651 0.4886 0.067 Uiso 1 1 calc R D .
C56 C 0.3518(4) 0.5490(3) 0.4841(3) 0.0505(11) Uani 1 1 d . D .
H56 H 0.3479 0.5432 0.5381 0.061 Uiso 1 1 calc R . .
C57 C 0.4144(4) 0.4856(3) 0.4352(3) 0.0545(12) Uani 1 1 d . . .
H57 H 0.4547 0.4366 0.4556 0.065 Uiso 1 1 calc R D .
C58 C 0.4192(4) 0.4927(3) 0.3565(3) 0.0459(10) Uani 1 1 d . D .
H58 H 0.4620 0.4484 0.3231 0.055 Uiso 1 1 calc R . .
C59 C 0.4507(3) 0.4875(3) 0.1729(2) 0.0374(9) Uani 1 1 d . . .
C60 C 0.4215(5) 0.4158(4) 0.1626(4) 0.079(2) Uani 1 1 d . D .
H60 H 0.3523 0.4116 0.1835 0.095 Uiso 1 1 calc R . .
C61 C 0.4949(5) 0.3495(4) 0.1211(5) 0.099(3) Uani 1 1 d . . .
H61 H 0.4759 0.2991 0.1153 0.118 Uiso 1 1 calc R D .
C62 C 0.5933(4) 0.3553(4) 0.0886(4) 0.0691(16) Uani 1 1 d . D .
H62 H 0.6406 0.3115 0.0566 0.083 Uiso 1 1 calc R . .
C63 C 0.6233(4) 0.4240(3) 0.1021(3) 0.0586(13) Uani 1 1 d . . .
H63 H 0.6933 0.4267 0.0826 0.070 Uiso 1 1 calc R D .
C64 C 0.5522(4) 0.4906(3) 0.1444(3) 0.0565(13) Uani 1 1 d . D .
H64 H 0.5739 0.5387 0.1536 0.068 Uiso 1 1 calc R . .
C65 C 0.7321(6) 0.6185(4) 0.3331(4) 0.0837(19) Uani 1 1 d D . .
H65A H 0.7620 0.6174 0.3787 0.100 Uiso 1 1 calc R . .
H65B H 0.7732 0.5688 0.3013 0.100 Uiso 1 1 calc R . .
Cl3 Cl 0.7421(2) 0.70914(15) 0.27954(18) 0.1285(9) Uani 1 1 d D . .
Cl4 Cl 0.60405(17) 0.61133(15) 0.36422(16) 0.1190(8) Uani 1 1 d D . .
C66 C 0.3443(13) 0.1894(12) 0.3850(12) 0.133(5) Uani 0.504(10) 1 d PDU E 1
H66A H 0.4192 0.1613 0.3692 0.159 Uiso 0.504(10) 1 calc PR E 1
H66B H 0.3061 0.1451 0.3884 0.159 Uiso 0.504(10) 1 calc PR E 1
Cl5 Cl 0.3207(12) 0.2285(9) 0.4767(9) 0.293(7) Uani 0.504(10) 1 d PDU E 1
Cl6 Cl 0.3127(10) 0.2586(10) 0.3124(7) 0.232(5) Uani 0.504(10) 1 d PDU E 1
C66X C 0.283(3) 0.2956(13) 0.3759(16) 0.200(10) Uani 0.496(10) 1 d PDU E 2
H66C H 0.3293 0.3339 0.3732 0.239 Uiso 0.496(10) 1 calc PR E 2
H66D H 0.2194 0.3177 0.4159 0.239 Uiso 0.496(10) 1 calc PR E 2
Cl5X Cl 0.3447(11) 0.1977(8) 0.4062(7) 0.202(5) Uani 0.496(10) 1 d PDU E 2
Cl6X Cl 0.2492(5) 0.3006(4) 0.2868(4) 0.121(3) Uani 0.496(10) 1 d PDU E 2
C67 C 0.9376(16) 0.6203(13) 0.5294(8) 0.248(10) Uani 1 1 d . . .
H67A H 0.8983 0.6671 0.5652 0.297 Uiso 1 1 calc R . .
H67B H 0.9898 0.5829 0.5549 0.297 Uiso 1 1 calc R . .
Cl7 Cl 0.8552(4) 0.5655(3) 0.5187(2) 0.1969(18) Uani 1 1 d . . .
Cl8 Cl 0.9991(5) 0.6602(3) 0.4521(2) 0.237(2) Uani 1 1 d . . .

loop_
_atom_site_aniso_label
_atom_site_aniso_U_11
_atom_site_aniso_U_22
_atom_site_aniso_U_33
_atom_site_aniso_U_23
_atom_site_aniso_U_13
_atom_site_aniso_U_12
V1 0.0503(4) 0.0381(4) 0.0256(3) -0.0009(3) -0.0022(3) -0.0225(3)
Cl1 0.0723(8) 0.0469(6) 0.0444(6) 0.0106(5) -0.0178(5) -0.0300(6)
Cl2 0.0663(7) 0.0434(6) 0.0327(5) -0.0064(4) -0.0079(5) -0.0194(5)
O13 0.0525(18) 0.0532(18) 0.0319(15) -0.0006(13) -0.0049(13) -0.0282(15)
O1 0.0456(17) 0.0453(16) 0.0285(14) -0.0035(12) 0.0007(12) -0.0250(13)
C1 0.040(2) 0.039(2) 0.0286(19) -0.0010(16) -0.0029(16) -0.0174(18)
O2 0.0416(15) 0.0346(14) 0.0264(13) -0.0015(11) 0.0027(11) -0.0142(12)
C2 0.040(2) 0.044(2) 0.0286(19) -0.0041(17) 0.0023(16) -0.0187(18)
O3 0.061(2) 0.063(2) 0.0372(17) -0.0118(15) 0.0024(14) -0.0382(17)
C3 0.046(2) 0.057(3) 0.030(2) -0.0030(19) 0.0051(18) -0.026(2)
O4 0.0296(15) 0.0470(17) 0.0579(19) -0.0168(15) -0.0030(13) -0.0151(13)
C4 0.049(3) 0.065(3) 0.035(2) -0.004(2) 0.0004(19) -0.035(2)
C5 0.042(2) 0.052(3) 0.0278(19) -0.0061(17) 0.0006(17) -0.0232(19)
C6 0.032(2) 0.052(2) 0.0252(18) -0.0018(17) 0.0009(15) -0.0184(18)
C7 0.072(4) 0.089(4) 0.042(3) -0.011(3) 0.007(2) -0.058(3)
C8 0.059(3) 0.131(6) 0.061(3) -0.025(4) 0.003(3) -0.062(4)
C9 0.121(6) 0.076(4) 0.081(4) -0.004(3) -0.012(4) -0.068(4)
C10 0.113(5) 0.136(6) 0.060(4) -0.021(4) 0.016(4) -0.101(5)
S1 0.0403(6) 0.0382(5) 0.0282(5) -0.0030(4) 0.0032(4) -0.0112(4)
O5 0.0499(17) 0.0344(15) 0.0328(14) -0.0003(12) -0.0014(13) -0.0111(13)
O6 0.0426(17) 0.0502(18) 0.0388(16) -0.0021(14) 0.0051(13) -0.0104(14)
C11 0.048(2) 0.0252(18) 0.0229(18) -0.0048(14) 0.0020(16) -0.0115(16)
C12 0.046(2) 0.0292(19) 0.0287(19) -0.0076(15) -0.0001(17) -0.0103(17)
C13 0.056(3) 0.031(2) 0.028(2) -0.0014(16) 0.0039(18) -0.0059(19)
C14 0.054(3) 0.030(2) 0.034(2) 0.0001(17) 0.0109(19) -0.0061(19)
C15 0.047(2) 0.035(2) 0.032(2) -0.0040(17) 0.0103(18) -0.0092(18)
C16 0.049(2) 0.0292(19) 0.0270(19) -0.0054(15) 0.0040(17) -0.0108(17)
C17 0.068(3) 0.048(3) 0.053(3) 0.015(2) 0.022(2) -0.009(2)
C18 0.040(4) 0.064(7) 0.039(5) 0.021(5) 0.006(4) -0.019(4)
C19 0.069(6) 0.074(9) 0.085(7) 0.058(7) 0.017(5) 0.007(6)
C20 0.132(13) 0.057(7) 0.094(9) 0.011(5) 0.029(7) -0.051(8)
C18X 0.054(5) 0.070(9) 0.091(12) 0.041(9) 0.016(5) -0.029(6)
C19X 0.076(8) 0.054(8) 0.057(6) 0.035(5) 0.009(5) -0.006(7)
C20X 0.088(10) 0.052(4) 0.075(9) 0.022(5) 0.026(8) -0.019(5)
S2 0.0486(6) 0.0359(5) 0.0274(5) -0.0052(4) -0.0052(4) -0.0128(4)
O7 0.0555(19) 0.0425(16) 0.0347(15) -0.0076(12) -0.0077(13) -0.0204(14)
O8 0.060(2) 0.0485(18) 0.0309(15) -0.0030(13) -0.0107(14) -0.0094(15)
C21 0.036(2) 0.046(2) 0.036(2) -0.0070(18) -0.0045(17) -0.0168(18)
C22 0.029(2) 0.056(3) 0.035(2) -0.0166(19) 0.0010(16) -0.0131(18)
C23 0.031(2) 0.048(2) 0.042(2) -0.0164(19) -0.0035(17) -0.0091(18)
C24 0.040(2) 0.037(2) 0.044(2) -0.0079(18) -0.0052(18) -0.0120(18)
C25 0.039(2) 0.035(2) 0.035(2) -0.0033(16) -0.0043(17) -0.0109(17)
C26 0.035(2) 0.036(2) 0.032(2) -0.0078(16) -0.0039(16) -0.0084(17)
C27 0.061(3) 0.047(3) 0.071(3) -0.021(2) 0.006(2) -0.025(2)
C28 0.112(9) 0.164(12) 0.055(4) -0.044(6) 0.014(4) -0.112(8)
C29 0.090(7) 0.029(4) 0.230(17) -0.032(7) 0.044(7) -0.019(4)
C30 0.056(5) 0.042(6) 0.051(4) 0.002(4) -0.012(4) -0.027(4)
S3 0.0312(5) 0.0788(8) 0.0374(6) -0.0211(5) 0.0037(4) -0.0226(5)
O9 0.0322(16) 0.097(3) 0.053(2) -0.0160(19) -0.0022(14) -0.0286(17)
O10 0.0385(17) 0.087(3) 0.0428(18) -0.0293(17) 0.0038(14) -0.0182(17)
C31 0.035(2) 0.062(3) 0.031(2) -0.0177(19) 0.0058(17) -0.027(2)
C32 0.042(2) 0.061(3) 0.0257(19) -0.0107(18) 0.0039(17) -0.029(2)
C33 0.061(3) 0.070(3) 0.029(2) -0.005(2) 0.0022(19) -0.042(3)
C34 0.066(3) 0.087(4) 0.031(2) 0.002(2) -0.005(2) -0.056(3)
C35 0.051(3) 0.097(4) 0.027(2) -0.010(2) 0.0050(19) -0.051(3)
C36 0.038(2) 0.074(3) 0.028(2) -0.015(2) 0.0050(17) -0.028(2)
C37 0.106(4) 0.115(4) 0.063(3) 0.022(3) -0.020(3) -0.091(4)
C38 0.147(7) 0.097(5) 0.060(7) 0.029(5) -0.035(5) -0.101(4)
C39 0.128(10) 0.115(8) 0.091(6) 0.018(6) -0.045(6) -0.101(8)
C40 0.114(7) 0.193(11) 0.097(7) 0.012(8) 0.010(6) -0.123(7)
C38X 0.121(16) 0.135(15) 0.060(18) -0.009(13) -0.041(12) -0.065(11)
C39X 0.108(18) 0.127(19) 0.136(17) 0.052(18) -0.055(15) -0.102(14)
C40X 0.095(15) 0.119(14) 0.091(7) 0.022(11) 0.018(9) -0.085(12)
S4 0.0399(6) 0.0543(6) 0.0246(5) -0.0045(4) 0.0017(4) -0.0239(5)
O11 0.0466(17) 0.070(2) 0.0272(14) -0.0117(14) 0.0007(12) -0.0283(16)
O12 0.0492(18) 0.069(2) 0.0356(16) 0.0007(15) 0.0007(14) -0.0282(16)
P1 0.0355(5) 0.0304(5) 0.0328(5) -0.0018(4) -0.0081(4) -0.0062(4)
C41 0.040(2) 0.033(2) 0.041(2) -0.0011(16) -0.0088(16) -0.0120(17)
C42 0.058(3) 0.109(5) 0.057(3) 0.030(3) -0.019(2) -0.040(3)
C43 0.056(3) 0.110(5) 0.068(3) 0.014(3) -0.007(3) -0.046(3)
C44 0.050(3) 0.062(3) 0.083(3) -0.004(3) -0.020(2) -0.025(2)
C45 0.057(4) 0.047(5) 0.065(4) 0.002(4) -0.029(3) -0.018(4)
C46 0.047(4) 0.039(5) 0.049(3) -0.003(4) -0.015(3) -0.012(4)
C45X 0.047(5) 0.048(6) 0.066(6) -0.007(4) -0.022(4) -0.011(5)
C46X 0.042(5) 0.041(6) 0.046(5) -0.002(4) -0.012(4) -0.011(4)
C47 0.038(2) 0.0320(19) 0.040(2) -0.0034(15) -0.0080(16) -0.0077(16)
C48 0.044(4) 0.037(4) 0.053(4) 0.007(3) -0.015(3) -0.008(3)
C49 0.062(5) 0.039(4) 0.065(5) 0.011(3) -0.018(4) -0.013(3)
C50 0.057(3) 0.037(2) 0.077(3) 0.004(2) -0.009(2) -0.015(2)
C51 0.056(5) 0.057(4) 0.044(4) -0.009(3) -0.002(3) -0.031(4)
C52 0.053(5) 0.048(4) 0.042(4) 0.000(3) -0.014(3) -0.019(4)
C48X 0.054(6) 0.040(5) 0.043(4) -0.002(4) -0.015(5) -0.013(5)
C49X 0.054(6) 0.049(5) 0.054(5) 0.011(4) -0.014(5) -0.018(5)
C51X 0.081(8) 0.048(6) 0.069(4) -0.014(5) -0.008(7) -0.028(6)
C52X 0.074(7) 0.049(5) 0.045(4) -0.011(4) -0.007(5) -0.023(5)
C53 0.042(2) 0.037(2) 0.033(2) -0.0019(17) -0.0097(17) -0.0083(18)
C54 0.063(3) 0.039(2) 0.041(2) -0.0010(19) -0.013(2) 0.001(2)
C55 0.075(4) 0.047(3) 0.036(2) -0.004(2) -0.008(2) -0.003(2)
C56 0.054(3) 0.059(3) 0.037(2) 0.002(2) -0.010(2) -0.012(2)
C57 0.060(3) 0.053(3) 0.046(3) 0.005(2) -0.017(2) -0.004(2)
C58 0.045(3) 0.046(3) 0.043(2) -0.001(2) -0.011(2) -0.003(2)
C59 0.039(2) 0.037(2) 0.035(2) -0.0025(17) -0.0098(17) -0.0073(17)
C60 0.052(3) 0.061(3) 0.119(5) -0.043(4) 0.010(3) -0.018(3)
C61 0.061(4) 0.069(4) 0.156(7) -0.066(5) 0.014(4) -0.017(3)
C62 0.049(3) 0.068(4) 0.079(4) -0.035(3) -0.006(3) 0.004(3)
C63 0.037(3) 0.063(3) 0.069(3) -0.015(3) -0.003(2) -0.007(2)
C64 0.042(3) 0.049(3) 0.076(4) -0.020(3) -0.003(2) -0.010(2)
C65 0.092(5) 0.068(4) 0.088(5) -0.002(3) -0.018(4) -0.015(4)
Cl3 0.133(2) 0.0954(15) 0.164(2) 0.0234(15) -0.0202(17) -0.0601(14)
Cl4 0.0906(14) 0.1122(16) 0.147(2) 0.0618(15) -0.0279(13) -0.0296(12)
C66 0.029(7) 0.055(9) 0.273(12) -0.003(7) 0.040(10) -0.008(6)
Cl5 0.297(14) 0.285(14) 0.256(10) -0.005(11) -0.078(12) 0.013(11)
Cl6 0.154(8) 0.277(12) 0.245(9) 0.047(9) -0.025(8) -0.051(8)
C66X 0.28(3) 0.128(13) 0.22(2) -0.020(17) -0.09(2) -0.066(17)
Cl5X 0.200(9) 0.177(9) 0.208(11) 0.045(7) -0.012(7) -0.057(7)
Cl6X 0.117(4) 0.103(4) 0.153(5) -0.006(3) 0.006(3) -0.075(3)
C67 0.39(3) 0.33(2) 0.132(10) 0.078(13) -0.095(14) -0.28(2)
Cl7 0.301(5) 0.210(4) 0.166(3) 0.043(3) -0.135(3) -0.152(4)
Cl8 0.317(6) 0.216(4) 0.135(3) -0.003(3) 0.014(3) -0.053(4)

loop_
_atom_type_symbol
_atom_type_description
_atom_type_scat_dispersion_real
_atom_type_scat_dispersion_imag
_atom_type_scat_source
C C 0.0033 0.0016 'International Tables Vol C Tables 4.2.6.8 and 6.1.1.4'
H H 0.0000 0.0000 'International Tables Vol C Tables 4.2.6.8 and 6.1.1.4'
P P 0.1023 0.0942 'International Tables Vol C Tables 4.2.6.8 and 6.1.1.4'
O O 0.0106 0.0060 'International Tables Vol C Tables 4.2.6.8 and 6.1.1.4'
S S 0.1246 0.1234 'International Tables Vol C Tables 4.2.6.8 and 6.1.1.4'
V V 0.3005 0.5294 'International Tables Vol C Tables 4.2.6.8 and 6.1.1.4'
Cl Cl 0.1484 0.1585 'International Tables Vol C Tables 4.2.6.8 and 6.1.1.4'

loop_
_geom_angle_atom_site_label_1
_geom_angle_atom_site_label_2
_geom_angle_atom_site_label_3
_geom_angle
O13 V1 O1 98.21(14)
O13 V1 O2 97.63(14)
O1 V1 O2 86.62(12)
O13 V1 Cl1 97.28(12)
O1 V1 Cl1 90.41(10)
O2 V1 Cl1 165.07(10)
O13 V1 Cl2 99.15(11)
O1 V1 Cl2 162.18(9)
O2 V1 Cl2 87.12(9)
Cl1 V1 Cl2 91.36(5)
O13 V1 O5 177.53(13)
O1 V1 O5 79.42(11)
O2 V1 O5 82.99(11)
Cl1 V1 O5 82.08(8)
Cl2 V1 O5 83.26(8)
C1 O1 V1 136.1(2)
O1 C1 C6 119.5(3)
O1 C1 C2 126.1(4)
C6 C1 C2 114.4(4)
C11 O2 V1 134.8(3)
C3 C2 C1 121.7(4)
C3 C2 S1 116.8(3)
C1 C2 S1 121.4(3)
C4 C3 C2 122.8(4)
C3 C4 C5 116.2(4)
C3 C4 C7 124.4(4)
C5 C4 C7 119.3(4)
C6 C5 C4 121.3(4)
C5 C6 C1 123.4(4)
C5 C6 S4 117.5(3)
C1 C6 S4 118.7(3)
C9 C7 C4 109.8(5)
C9 C7 C10 109.7(6)
C4 C7 C10 111.5(4)
C9 C7 C8 109.2(5)
C4 C7 C8 108.2(5)
C10 C7 C8 108.3(5)
O6 S1 O5 117.56(19)
O6 S1 C16 108.10(19)
O5 S1 C16 107.76(19)
O6 S1 C2 109.0(2)
O5 S1 C2 107.72(18)
C16 S1 C2 106.19(19)
S1 O5 V1 117.19(16)
O2 C11 C16 123.2(4)
O2 C11 C12 121.6(4)
C16 C11 C12 115.1(3)
C13 C12 C11 121.4(4)
C13 C12 S2 118.8(3)
C11 C12 S2 119.3(3)
C14 C13 C12 122.3(4)
C13 C14 C15 117.1(4)
C13 C14 C17 121.8(4)
C15 C14 C17 121.0(4)
C14 C15 C16 120.8(4)
C15 C16 C11 123.2(4)
C15 C16 S1 119.8(4)
C11 C16 S1 116.9(3)
C18X C17 C20X 118.1(10)
C19 C17 C18 114.6(8)
C19 C17 C14 115.8(6)
C18X C17 C14 117.0(9)
C20X C17 C14 110.4(6)
C18 C17 C14 107.2(6)
C19 C17 C20 109.2(8)
C18 C17 C20 103.4(8)
C14 C17 C20 105.6(6)
C18X C17 C19X 105.3(11)
C20X C17 C19X 97.7(9)
C14 C17 C19X 105.5(6)
O8 S2 O7 117.95(19)
O8 S2 C26 108.82(19)
O7 S2 C26 108.30(18)
O8 S2 C12 107.3(2)
O7 S2 C12 110.96(19)
C26 S2 C12 102.33(19)
O3 C21 C22 118.8(4)
O3 C21 C26 125.5(4)
C22 C21 C26 115.7(4)
C23 C22 C21 122.3(4)
C23 C22 S3 118.4(3)
C21 C22 S3 119.2(3)
C22 C23 C24 121.4(4)
C25 C24 C23 116.7(4)
C25 C24 C27 123.0(4)
C23 C24 C27 120.3(4)
C24 C25 C26 122.4(4)
C25 C26 C21 121.4(4)
C25 C26 S2 117.1(3)
C21 C26 S2 121.5(3)
C29 C27 C30 115.3(8)
C28X C27 C30X 114.2(12)
C29 C27 C24 109.5(6)
C28X C27 C24 116.3(9)
C30 C27 C24 113.6(5)
C30X C27 C24 110.5(10)
C29 C27 C28 105.4(9)
C30 C27 C28 105.8(7)
C24 C27 C28 106.5(6)
C28X C27 C29X 105.4(9)
C30X C27 C29X 103.6(10)
C24 C27 C29X 105.5(8)
C28 C27 C29X 135.7(9)
O9 S3 O10 118.1(2)
O9 S3 C36 110.0(2)
O10 S3 C36 107.1(2)
O9 S3 C22 110.8(2)
O10 S3 C22 106.1(2)
C36 S3 C22 103.8(2)
O4 C31 C32 118.8(4)
O4 C31 C36 125.1(5)
C32 C31 C36 116.0(4)
C31 C32 C33 121.7(4)
C31 C32 S4 119.5(3)
C33 C32 S4 118.8(4)
C34 C33 C32 121.7(5)
C35 C34 C33 116.6(4)
C35 C34 C37 120.9(5)
C33 C34 C37 122.6(6)
C34 C35 C36 122.4(5)
C35 C36 C31 121.5(5)
C35 C36 S3 119.8(4)
C31 C36 S3 118.7(4)
C40 C37 C38 110.5(9)
C40 C37 C34 110.3(8)
C38 C37 C34 111.0(6)
C34 C37 C38X 116(2)
C34 C37 C39X 116.3(15)
C38X C37 C39X 108.4(17)
C34 C37 C40X 102.6(16)
C38X C37 C40X 104.8(19)
C39X C37 C40X 107.5(15)
C40 C37 C39 110.1(7)
C38 C37 C39 107.4(8)
C34 C37 C39 107.6(6)
O12 S4 O11 117.7(2)
O12 S4 C32 107.1(2)
O11 S4 C32 109.2(2)
O12 S4 C6 107.3(2)
O11 S4 C6 107.66(19)
C32 S4 C6 107.42(19)
C59 P1 C41 108.52(19)
C59 P1 C47 108.47(19)
C41 P1 C47 111.70(19)
C59 P1 C53 110.69(19)
C41 P1 C53 108.0(2)
C47 P1 C53 109.47(19)
C42 C41 C46 118.5(5)
C42 C41 C46X 114.2(6)
C42 C41 P1 120.1(4)
C46 C41 P1 118.4(4)
C46X C41 P1 123.2(5)
C41 C42 C43 120.0(5)
C44 C43 C42 121.9(5)
C43 C44 C45X 116.9(7)
C43 C44 C45 116.2(6)
C46 C45 C44 121.6(7)
C45 C46 C41 117.6(7)
C44 C45X C46X 119.0(9)
C45X C46X C41 121.0(9)
C52X C47 C48 98.1(7)
C48 C47 C52 119.8(5)
C52X C47 C48X 117.7(7)
C52 C47 C48X 109.4(6)
C52X C47 P1 125.4(6)
C48 C47 P1 122.5(4)
C52 C47 P1 117.6(4)
C48X C47 P1 116.9(5)
C47 C48 C49 120.1(7)
C50 C49 C48 122.9(7)
C51X C50 C49 99.3(9)
C49 C50 C51 118.0(6)
C51X C50 C49X 121.3(8)
C51 C50 C49X 109.5(6)
C52 C51 C50 119.5(7)
C51 C52 C47 118.5(7)
C49X C48X C47 118.4(8)
C48X C49X C50 118.2(9)
C50 C51X C52X 120.6(10)
C47 C52X C51X 123.7(10)
C58 C53 C54 119.7(4)
C58 C53 P1 121.4(3)
C54 C53 P1 118.7(3)
C53 C54 C55 120.3(4)
C56 C55 C54 119.7(4)
C55 C56 C57 120.2(4)
C56 C57 C58 120.5(5)
C53 C58 C57 119.6(4)
C64 C59 C60 119.2(4)
C64 C59 P1 121.4(3)
C60 C59 P1 119.4(4)
C59 C60 C61 118.9(5)
C62 C61 C60 121.5(6)
C63 C62 C61 119.4(5)
C62 C63 C64 120.3(5)
C59 C64 C63 120.4(5)
Cl3 C65 Cl4 112.3(4)
Cl6 C66 Cl5 118.3(12)
Cl5X C66X Cl6X 116.6(13)
Cl8 C67 Cl7 117.6(8)

loop_
_geom_bond_atom_site_label_1
_geom_bond_atom_site_label_2
_geom_bond_distance
V1 O13 1.577(3)
V1 O1 1.895(3)
V1 O2 1.937(3)
V1 Cl1 2.2771(14)
V1 Cl2 2.2904(12)
V1 O5 2.357(3)
O1 C1 1.319(5)
C1 C6 1.414(5)
C1 C2 1.414(5)
O2 C11 1.317(4)
C2 C3 1.400(6)
C2 S1 1.764(4)
O3 C21 1.341(5)
C3 C4 1.379(6)
O4 C31 1.361(5)
C4 C5 1.411(6)
C4 C7 1.532(6)
C5 C6 1.376(6)
C6 S4 1.781(4)
C7 C9 1.523(10)
C7 C10 1.538(7)
C7 C8 1.553(9)
S1 O6 1.434(3)
S1 O5 1.456(3)
S1 C16 1.752(4)
C11 C16 1.403(6)
C11 C12 1.408(6)
C12 C13 1.398(6)
C12 S2 1.767(4)
C13 C14 1.380(7)
C14 C15 1.389(7)
C14 C17 1.541(6)
C15 C16 1.390(5)
C17 C19 1.445(10)
C17 C18X 1.489(10)
C17 C20X 1.509(11)
C17 C18 1.528(10)
C17 C20 1.587(10)
C17 C19X 1.612(11)
S2 O8 1.439(3)
S2 O7 1.445(3)
S2 C26 1.760(4)
C21 C22 1.405(6)
C21 C26 1.407(6)
C22 C23 1.386(6)
C22 S3 1.770(4)
C23 C24 1.397(6)
C24 C25 1.385(6)
C24 C27 1.536(6)
C25 C26 1.390(6)
C27 C29 1.483(9)
C27 C28X 1.494(11)
C27 C30 1.496(9)
C27 C30X 1.529(13)
C27 C28 1.585(11)
C27 C29X 1.596(11)
S3 O9 1.426(3)
S3 O10 1.444(3)
S3 C36 1.762(6)
C31 C32 1.398(7)
C31 C36 1.401(6)
C32 C33 1.398(6)
C32 S4 1.756(4)
C33 C34 1.388(7)
C34 C35 1.381(8)
C34 C37 1.527(7)
C35 C36 1.391(7)
C37 C40 1.520(10)
C37 C38 1.524(11)
C37 C38X 1.542(17)
C37 C39X 1.561(14)
C37 C40X 1.567(16)
C37 C39 1.578(9)
S4 O12 1.427(4)
S4 O11 1.441(3)
P1 C59 1.792(4)
P1 C41 1.796(4)
P1 C47 1.798(4)
P1 C53 1.799(4)
C41 C42 1.365(6)
C41 C46 1.389(8)
C41 C46X 1.414(10)
C42 C43 1.383(7)
C43 C44 1.332(7)
C44 C45X 1.358(11)
C44 C45 1.415(10)
C45 C46 1.385(10)
C45X C46X 1.385(11)
C47 C52X 1.339(10)
C47 C48 1.343(8)
C47 C52 1.405(8)
C47 C48X 1.432(10)
C48 C49 1.379(9)
C49 C50 1.308(9)
C50 C51X 1.266(11)
C50 C51 1.427(9)
C50 C49X 1.447(11)
C51 C52 1.392(9)
C48X C49X 1.401(12)
C51X C52X 1.380(12)
C53 C58 1.379(6)
C53 C54 1.384(6)
C54 C55 1.385(7)
C55 C56 1.371(7)
C56 C57 1.375(7)
C57 C58 1.384(7)
C59 C64 1.375(6)
C59 C60 1.376(7)
C60 C61 1.391(7)
C61 C62 1.358(9)
C62 C63 1.352(8)
C63 C64 1.388(7)
C65 Cl3 1.722(7)
C65 Cl4 1.741(7)
C66 Cl6 1.713(17)
C66 Cl5 1.727(18)
C66X Cl5X 1.719(17)
C66X Cl6X 1.750(18)
C67 Cl8 1.621(13)
C67 Cl7 1.667(13)

loop_
_geom_hbond_atom_site_label_D
_geom_hbond_atom_site_label_H
_geom_hbond_atom_site_label_A
_geom_hbond_distance_DH
_geom_hbond_distance_HA
_geom_hbond_distance_DA
_geom_hbond_angle_DHA
_geom_hbond_site_symmetry_A
O3 H3 O7 0.84 1.89 2.654(4) 150.2 .
O4 H4 O10 0.84 2.24 2.904(5) 136.1 .
O4 H4 O11 0.84 2.30 3.020(5) 143.2 2_755

loop_
_geom_torsion_atom_site_label_1
_geom_torsion_atom_site_label_2
_geom_torsion_atom_site_label_3
_geom_torsion_atom_site_label_4
_geom_torsion
O13 V1 O1 C1 139.3(4)
O2 V1 O1 C1 42.1(4)
Cl1 V1 O1 C1 -123.2(4)
Cl2 V1 O1 C1 -27.5(6)
O5 V1 O1 C1 -41.4(4)
V1 O1 C1 C6 -162.2(3)
V1 O1 C1 C2 17.4(7)
O13 V1 O2 C11 151.2(4)
O1 V1 O2 C11 -111.0(4)
Cl1 V1 O2 C11 -32.1(6)
Cl2 V1 O2 C11 52.4(4)
O5 V1 O2 C11 -31.2(4)
O1 C1 C2 C3 -176.4(4)
C6 C1 C2 C3 3.2(6)
O1 C1 C2 S1 8.7(6)
C6 C1 C2 S1 -171.8(3)
C1 C2 C3 C4 -0.5(8)
S1 C2 C3 C4 174.6(4)
C2 C3 C4 C5 -1.2(8)
C2 C3 C4 C7 -178.2(5)
C3 C4 C5 C6 0.1(7)
C7 C4 C5 C6 177.2(5)
C4 C5 C6 C1 2.9(7)
C4 C5 C6 S4 -170.2(4)
O1 C1 C6 C5 175.3(4)
C2 C1 C6 C5 -4.4(6)
O1 C1 C6 S4 -11.7(6)
C2 C1 C6 S4 168.6(3)
C3 C4 C7 C9 -125.1(6)
C5 C4 C7 C9 58.0(7)
C3 C4 C7 C10 -3.3(9)
C5 C4 C7 C10 179.9(6)
C3 C4 C7 C8 115.8(6)
C5 C4 C7 C8 -61.1(7)
C3 C2 S1 O6 -29.8(4)
C1 C2 S1 O6 145.4(4)
C3 C2 S1 O5 -158.4(4)
C1 C2 S1 O5 16.8(4)
C3 C2 S1 C16 86.4(4)
C1 C2 S1 C16 -98.4(4)
O6 S1 O5 V1 -177.81(17)
C16 S1 O5 V1 59.8(2)
C2 S1 O5 V1 -54.3(2)
O1 V1 O5 S1 60.24(19)
O2 V1 O5 S1 -27.61(18)
Cl1 V1 O5 S1 152.15(18)
Cl2 V1 O5 S1 -115.53(18)
V1 O2 C11 C16 49.5(5)
V1 O2 C11 C12 -134.6(3)
O2 C11 C12 C13 -172.9(3)
C16 C11 C12 C13 3.3(5)
O2 C11 C12 S2 -1.2(5)
C16 C11 C12 S2 175.0(3)
C11 C12 C13 C14 -1.6(6)
S2 C12 C13 C14 -173.4(3)
C12 C13 C14 C15 -0.4(6)
C12 C13 C14 C17 175.5(4)
C13 C14 C15 C16 0.6(6)
C17 C14 C15 C16 -175.3(4)
C14 C15 C16 C11 1.3(6)
C14 C15 C16 S1 177.2(3)
O2 C11 C16 C15 173.0(4)
C12 C11 C16 C15 -3.1(6)
O2 C11 C16 S1 -3.0(5)
C12 C11 C16 S1 -179.1(3)
O6 S1 C16 C15 6.3(4)
O5 S1 C16 C15 134.3(3)
C2 S1 C16 C15 -110.5(3)
O6 S1 C16 C11 -177.5(3)
O5 S1 C16 C11 -49.5(3)
C2 S1 C16 C11 65.7(3)
C13 C14 C17 C19 9.3(10)
C15 C14 C17 C19 -175.0(9)
C13 C14 C17 C18X 159.4(12)
C15 C14 C17 C18X -24.9(13)
C13 C14 C17 C20X -61.8(11)
C15 C14 C17 C20X 114.0(10)
C13 C14 C17 C18 138.6(7)
C15 C14 C17 C18 -45.7(8)
C13 C14 C17 C20 -111.7(9)
C15 C14 C17 C20 64.1(9)
C13 C14 C17 C19X 42.8(8)
C15 C14 C17 C19X -141.4(7)
C13 C12 S2 O8 -7.6(4)
C11 C12 S2 O8 -179.6(3)
C13 C12 S2 O7 -137.8(3)
C11 C12 S2 O7 50.2(3)
C13 C12 S2 C26 106.8(3)
C11 C12 S2 C26 -65.1(3)
O3 C21 C22 C23 -176.3(4)
C26 C21 C22 C23 3.0(6)
O3 C21 C22 S3 -0.3(6)
C26 C21 C22 S3 179.1(3)
C21 C22 C23 C24 -0.6(7)
S3 C22 C23 C24 -176.7(3)
C22 C23 C24 C25 -2.6(7)
C22 C23 C24 C27 176.5(4)
C23 C24 C25 C26 3.4(6)
C27 C24 C25 C26 -175.6(4)
C24 C25 C26 C21 -1.1(7)
C24 C25 C26 S2 178.5(3)
O3 C21 C26 C25 177.1(4)
C22 C21 C26 C25 -2.2(6)
O3 C21 C26 S2 -2.4(6)
C22 C21 C26 S2 178.3(3)
O8 S2 C26 C25 56.9(4)
O7 S2 C26 C25 -173.8(3)
C12 S2 C26 C25 -56.5(4)
O8 S2 C26 C21 -123.6(4)
O7 S2 C26 C21 5.7(4)
C12 S2 C26 C21 123.0(4)
C25 C24 C27 C29 -120.7(11)
C23 C24 C27 C29 60.2(11)
C25 C24 C27 C28X 158.4(9)
C23 C24 C27 C28X -20.7(10)
C25 C24 C27 C30 9.8(9)
C23 C24 C27 C30 -169.3(7)
C25 C24 C27 C30X 26.1(11)
C23 C24 C27 C30X -152.9(10)
C25 C24 C27 C28 125.8(8)
C23 C24 C27 C28 -53.3(8)
C25 C24 C27 C29X -85.2(9)
C23 C24 C27 C29X 95.8(9)
C23 C22 S3 O9 -130.2(4)
C21 C22 S3 O9 53.6(4)
C23 C22 S3 O10 -0.9(4)
C21 C22 S3 O10 -177.1(4)
C23 C22 S3 C36 111.8(4)
C21 C22 S3 C36 -64.5(4)
O4 C31 C32 C33 -179.3(4)
C36 C31 C32 C33 3.2(6)
O4 C31 C32 S4 -0.7(5)
C36 C31 C32 S4 -178.2(3)
C31 C32 C33 C34 1.1(6)
S4 C32 C33 C34 -177.6(3)
C32 C33 C34 C35 -4.3(7)
C32 C33 C34 C37 175.2(4)
C33 C34 C35 C36 3.3(7)
C37 C34 C35 C36 -176.1(4)
C34 C35 C36 C31 0.9(7)
C34 C35 C36 S3 -177.0(4)
O4 C31 C36 C35 178.5(4)
C32 C31 C36 C35 -4.1(6)
O4 C31 C36 S3 -3.5(5)
C32 C31 C36 S3 173.8(3)
O9 S3 C36 C35 -3.6(4)
O10 S3 C36 C35 -133.1(3)
C22 S3 C36 C35 115.0(4)
O9 S3 C36 C31 178.4(3)
O10 S3 C36 C31 48.9(4)
C22 S3 C36 C31 -63.0(4)
C35 C34 C37 C40 66.7(12)
C33 C34 C37 C40 -112.8(12)
C35 C34 C37 C38 -170.6(8)
C33 C34 C37 C38 10.0(10)
C35 C34 C37 C38X -155(2)
C33 C34 C37 C38X 26(2)
C35 C34 C37 C39X -26(3)
C33 C34 C37 C39X 155(3)
C35 C34 C37 C40X 91(2)
C33 C34 C37 C40X -88(2)
C35 C34 C37 C39 -53.4(11)
C33 C34 C37 C39 127.2(10)
C31 C32 S4 O12 177.3(3)
C33 C32 S4 O12 -4.0(4)
C31 C32 S4 O11 -54.2(4)
C33 C32 S4 O11 124.5(3)
C31 C32 S4 C6 62.3(4)
C33 C32 S4 C6 -119.0(3)
C5 C6 S4 O12 115.2(4)
C1 C6 S4 O12 -58.3(4)
C5 C6 S4 O11 -12.4(4)
C1 C6 S4 O11 174.1(3)
C5 C6 S4 C32 -129.9(4)
C1 C6 S4 C32 56.6(4)
C59 P1 C41 C42 102.5(5)
C47 P1 C41 C42 -138.0(5)
C53 P1 C41 C42 -17.5(5)
C59 P1 C41 C46 -57.7(6)
C47 P1 C41 C46 61.8(6)
C53 P1 C41 C46 -177.8(6)
C59 P1 C41 C46X -96.6(7)
C47 P1 C41 C46X 23.0(8)
C53 P1 C41 C46X 143.4(7)
C46 C41 C42 C43 -16.8(10)
C46X C41 C42 C43 20.4(10)
P1 C41 C42 C43 -177.1(5)
C41 C42 C43 C44 -0.8(11)
C42 C43 C44 C45X -21.7(12)
C42 C43 C44 C45 15.8(11)
C43 C44 C45 C46 -14.0(12)
C45X C44 C45 C46 85.8(13)
C44 C45 C46 C41 -2.7(13)
C42 C41 C46 C45 18.0(11)
C46X C41 C46 C45 -73.3(11)
P1 C41 C46 C45 178.6(6)
C43 C44 C45X C46X 22.7(15)
C45 C44 C45X C46X -74.7(13)
C44 C45X C46X C41 -2.5(17)
C42 C41 C46X C45X -18.9(13)
C46 C41 C46X C45X 86.8(14)
P1 C41 C46X C45X 179.2(8)
C59 P1 C47 C52X -128.2(9)
C41 P1 C47 C52X 112.2(9)
C53 P1 C47 C52X -7.4(9)
C59 P1 C47 C48 100.7(5)
C41 P1 C47 C48 -18.9(5)
C53 P1 C47 C48 -138.5(5)
C59 P1 C47 C52 -82.4(5)
C41 P1 C47 C52 158.0(5)
C53 P1 C47 C52 38.5(5)
C59 P1 C47 C48X 50.9(6)
C41 P1 C47 C48X -68.6(5)
C53 P1 C47 C48X 171.8(5)
C52X C47 C48 C49 39.3(9)
C52 C47 C48 C49 4.1(9)
C48X C47 C48 C49 -83.0(9)
P1 C47 C48 C49 -179.0(5)
C47 C48 C49 C50 4.0(11)
C48 C49 C50 C51X -47.8(11)
C48 C49 C50 C51 -11.3(11)
C48 C49 C50 C49X 78.3(9)
C51X C50 C51 C52 79.3(11)
C49 C50 C51 C52 10.8(11)
C49X C50 C51 C52 -36.6(10)
C50 C51 C52 C47 -3.1(12)
C52X C47 C52 C51 -68.0(10)
C48 C47 C52 C51 -4.2(10)
C48X C47 C52 C51 42.3(10)
P1 C47 C52 C51 178.8(6)
C52X C47 C48X C49X 0.8(11)
C48 C47 C48X C49X 71.7(9)
C52 C47 C48X C49X -41.5(9)
P1 C47 C48X C49X -178.4(6)
C47 C48X C49X C50 2.0(12)
C51X C50 C49X C48X -4.9(15)
C49 C50 C49X C48X -73.8(9)
C51 C50 C49X C48X 36.7(11)
C49 C50 C51X C52X 45.7(16)
C51 C50 C51X C52X -78.0(15)
C49X C50 C51X C52X 5(2)
C48 C47 C52X C51X -41.9(16)
C52 C47 C52X C51X 86.2(16)
C48X C47 C52X C51X -1.1(18)
P1 C47 C52X C51X 178.0(11)
C50 C51X C52X C47 -2(2)
C59 P1 C53 C58 -9.4(5)
C41 P1 C53 C58 109.2(4)
C47 P1 C53 C58 -128.9(4)
C59 P1 C53 C54 176.1(4)
C41 P1 C53 C54 -65.3(4)
C47 P1 C53 C54 56.6(4)
C58 C53 C54 C55 1.0(8)
P1 C53 C54 C55 175.6(4)
C53 C54 C55 C56 -1.6(9)
C54 C55 C56 C57 1.6(9)
C55 C56 C57 C58 -1.2(8)
C54 C53 C58 C57 -0.6(7)
P1 C53 C58 C57 -175.1(4)
C56 C57 C58 C53 0.7(8)
C41 P1 C59 C64 156.8(4)
C47 P1 C59 C64 35.2(5)
C53 P1 C59 C64 -84.9(4)
C41 P1 C59 C60 -25.7(5)
C47 P1 C59 C60 -147.3(5)
C53 P1 C59 C60 92.6(5)
C64 C59 C60 C61 -2.3(10)
P1 C59 C60 C61 -179.8(6)
C59 C60 C61 C62 -2.2(13)
C60 C61 C62 C63 5.6(13)
C61 C62 C63 C64 -4.5(10)
C60 C59 C64 C63 3.3(8)
P1 C59 C64 C63 -179.2(4)
C62 C63 C64 C59 0.0(9)
